data_2000805
loop_
_publ_author_name
'Averbuch-Pouchot, M. T.'
'Durif, A.'

_publ_section_title
;
 Structure of an adduct between diammonium dihydrogendiphoshate and
 telluric acid: (NH~4~)~2~H~2~P~2~O~7~.Te(OH)~6~
;
_journal_issue 6
_journal_name_full 'Acta Crystallographica Section C'
_journal_page_first 973
_journal_page_last 975
_journal_paper_doi 10.1107/S0108270191013604
_journal_volume 48
_journal_year 1992
_chemical_formula_sum 'H16 N2 O13 P2 Te'
_chemical_formula_weight 441.677
_space_group_IT_number 14
_space_group_name_Hall '-P 2yn'
_space_group_name_H-M_alt 'P 1 21/n 1'
_symmetry_cell_setting monoclinic
_symmetry_space_group_name_H-M 'P 1 21/n 1'
_cell_angle_alpha 90
_cell_angle_beta 113.85(3)
_cell_angle_gamma 90
_cell_formula_units_Z 4
_cell_length_a 7.651(2)
_cell_length_b 21.790(10)
_cell_length_c 6.689(2)
_cell_volume 1020.0(10)
_diffrn_radiation_type Ag
_diffrn_radiation_wavelength 0.5608
_exptl_absorpt_coefficient_mu 1.766
_exptl_crystal_density_diffrn 2.876
_exptl_crystal_F_000 864
_cod_data_source_file pa0258.cif
_cod_data_source_block pa0258a
_cod_original_sg_symbol_H-M 'P 21/n'
_cod_original_formula_sum 'H16 N2 O13 P2 Te1'
_cod_database_code 2000805

loop_
_space_group_symop_id
_space_group_symop_operation_xyz
1 x,y,z
2 -x+1/2,y+1/2,-z+1/2
3 -x,-y,-z
4 x+1/2,-y+1/2,z+1/2

loop_
_atom_site_label
_atom_site_fract_x
_atom_site_fract_y
_atom_site_fract_z
Te .0 .0 .0
P(1) .53030(10) .78307(4) .01560(10)
P(2) .62690(10) .87860(3) .34550(10)
O(1) .2736(3) .00410(10) .1386(4)
O(2) .5283(3) .56020(10) .3058(4)
O(3) .0070(3) .93490(10) .1943(4)
O(E11) .8934(4) .68820(10) .3071(4)
O(E21) .4441(3) .74790(10) .1443(4)
O(E31) .6798(4) .74450(10) -.0341(4)
O(E12) .7366(3) .43150(10) .1111(4)
O(E22) .4202(3) .89460(10) .2678(4)
O(E32) .6820(3) .83590(10) .5498(4)
O(L12) .6626(3) .83710(10) .1664(3)
N(1) .5767(4) .68370(10) .5463(5)
N(2) .6392(4) .0666(2) .3292(5)
H(1N1) .056(7) .792(3) .937(8)
H(2N1) .835(3) .060(10) .168(9)
H(3N1) .078(8) .792(3) .137(9)
H(4N1) .507(9) .339(3) .430(10)
H(1N2) .520(10) .042(3) .250(10)
H(2N2) .890(10) .577(4) .040(10)
H(3N2) .730(10) .050(4) .310(10)
H(4N2) .629(9) .102(3) .250(10)
H(1) .317(8) .963(3) .177(9)
H(2) .062(8) .052(3) .325(9)
H(3) .890(10) .938(3) .250(10)
H(P1) .777(8) .221(3) .456(9)
H(P2) .206(8) .194(3) .423(9)

loop_
_geom_bond_atom_site_label_1
_geom_bond_atom_site_label_2
_geom_bond_distance
N(1) H(1N1) .87(6)
N(1) H(2N1) .78(7)
N(1) H(3N1) .80(6)
N(1) H(4N1) .87(7)
N(2) H(1N2) 1.03(6)
N(2) H(2N2) .99(9)
N(2) H(3N2) .85(9)
N(2) H(4N2) .94(7)
O(1) H(1) .95(6)
O(2) H(2) .89(5)
O(3) H(3) 1.06(9)
O(E31) H(P1) .71(6)
O(E32) H(P2) 1.03(6)
P(1) O(E11) 1.501(2)
P(1) O(E21) 1.491(3)
P(1) O(E31) 1.560(3)
O(L12) P(1) 1.613(2)
P(2) O(E12) 1.502(2)
P(2) O(E22) 1.493(2)
P(2) O(E32) 1.563(2)
O(L12) P(2) 1.610(3)
Te O(1) 1.919(2)
Te O(2) 1.919(3)
Te O(3) 1.909(2)
